data_4506549
loop_
_publ_author_name
'Kim, Dongwook'
'Song, Xiaokai'
'Yoon, Jung Hee'
'Lah, Myoung Soo'

_publ_section_title
;
 3,6-Connected Metal--Organic Frameworks Based on Triscarboxylate as a
 3-Connected Organic Node and a Linear Trinuclear Co3(COO)6Secondary
 Building Unit as a 6-Connected Node
;
_journal_issue 8
_journal_name_full 'Crystal Growth &amp; Design'
_journal_page_first 4186
_journal_paper_doi 10.1021/cg300686n
_journal_volume 12
_journal_year 2012
_chemical_formula_sum 'C86 H102 Co3 N8 O20'
_chemical_formula_weight 1744.55
_chemical_name_systematic
; 
 ? 
;
_space_group_IT_number 14
_symmetry_cell_setting monoclinic
_symmetry_space_group_name_Hall '-P 2yn'
_symmetry_space_group_name_H-M 'P 1 21/n 1'
_atom_sites_solution_hydrogens geom
_atom_sites_solution_primary direct
_atom_sites_solution_secondary difmap
_audit_creation_method SHELXL-97
_cell_angle_alpha 90.00
_cell_angle_beta 98.81(3)
_cell_angle_gamma 90.00
_cell_formula_units_Z 2
_cell_length_a 12.341(3)
_cell_length_b 25.960(5)
_cell_length_c 13.670(3)
_cell_measurement_reflns_used 9878
_cell_measurement_temperature 193(2)
_cell_measurement_theta_max 27.48
_cell_measurement_theta_min 3.02
_cell_volume 4327.8(17)
_computing_cell_refinement 'Rigaku Rapid Auto'
_computing_data_collection 'Rigaku Rapid Auto'
_computing_data_reduction 'Rigaku Rapid Auto'
_computing_molecular_graphics 'Diamond 3.1e,ORTEP3'
_computing_publication_material WinGX
_computing_structure_refinement 'Bruker SHELXTL'
_computing_structure_solution 'Bruker SHELXTL'
_diffrn_ambient_temperature 193(2)
_diffrn_measured_fraction_theta_full 0.997
_diffrn_measured_fraction_theta_max 0.997
_diffrn_measurement_device_type 'imaging plate'
_diffrn_measurement_method 'omega scans'
_diffrn_radiation_monochromator graphite
_diffrn_radiation_source 'fine-focus sealed tube'
_diffrn_radiation_type MoK\a
_diffrn_radiation_wavelength 0.71073
_diffrn_reflns_av_R_equivalents 0.0744
_diffrn_reflns_av_sigmaI/netI 0.0640
_diffrn_reflns_limit_h_max 16
_diffrn_reflns_limit_h_min -16
_diffrn_reflns_limit_k_max 33
_diffrn_reflns_limit_k_min -33
_diffrn_reflns_limit_l_max 17
_diffrn_reflns_limit_l_min -17
_diffrn_reflns_number 41331
_diffrn_reflns_theta_full 27.48
_diffrn_reflns_theta_max 27.48
_diffrn_reflns_theta_min 3.02
_exptl_absorpt_coefficient_mu 0.642
_exptl_absorpt_correction_T_max 0.9504
_exptl_absorpt_correction_T_min 0.7151
_exptl_absorpt_correction_type empirical
_exptl_absorpt_process_details 'Rigaku Rapid Auto'
_exptl_crystal_colour pink
_exptl_crystal_density_diffrn 1.339
_exptl_crystal_density_method 'not measured'
_exptl_crystal_description 'rectangular plate'
_exptl_crystal_F_000 1830
_exptl_crystal_size_max 0.56
_exptl_crystal_size_mid 0.10
_exptl_crystal_size_min 0.08
_refine_diff_density_max 0.600
_refine_diff_density_min -0.765
_refine_diff_density_rms 0.091
_refine_ls_extinction_method none
_refine_ls_goodness_of_fit_ref 1.082
_refine_ls_hydrogen_treatment riding
_refine_ls_matrix_type full
_refine_ls_number_parameters 652
_refine_ls_number_reflns 9878
_refine_ls_number_restraints 48
_refine_ls_restrained_S_all 1.081
_refine_ls_R_factor_all 0.0912
_refine_ls_R_factor_gt 0.0433
_refine_ls_shift/su_max 0.004
_refine_ls_shift/su_mean 0.000
_refine_ls_structure_factor_coef Fsqd
_refine_ls_weighting_details 'calc w=1/[\s^2^(Fo^2^)+(0.0318P)^2^+3.5761P] where P=(Fo^2^+2Fc^2^)/3'
_refine_ls_weighting_scheme calc
_refine_ls_wR_factor_gt 0.0829
_refine_ls_wR_factor_ref 0.1099
_reflns_number_gt 6342
_reflns_number_total 9878
_reflns_threshold_expression >2sigma(I)
_cod_data_source_file cg300686n_si_002.cif
_cod_data_source_block 1
_cod_depositor_comments
;
The following automatic conversions were performed:

'_symmetry_cell_setting' value 'Monoclinic' changed to 'monoclinic'
according to /home/saulius/struct/CIF-dictionaries/cif_core.dic
dictionary named 'cif_core.dic' version 2.4.2 from 2011-04-26.

Automatic conversion script
Id: cif_fix_values 1891 2012-01-12 08:04:46Z andrius 
;
_cod_original_cell_volume 4327.9(15)
_cod_original_sg_symbol_H-M P2(1)/n
_cod_database_code 4506549

loop_
_symmetry_equiv_pos_as_xyz
'x, y, z'
'-x+1/2, y+1/2, -z+1/2'
'-x, -y, -z'
'x-1/2, -y-1/2, z-1/2'

loop_
_atom_site_label
_atom_site_type_symbol
_atom_site_fract_x
_atom_site_fract_y
_atom_site_fract_z
_atom_site_U_iso_or_equiv
_atom_site_adp_type
_atom_site_occupancy
_atom_site_symmetry_multiplicity
_atom_site_calc_flag
_atom_site_refinement_flags
_atom_site_disorder_assembly
_atom_site_disorder_group
Co1 Co 1.0000 1.0000 1.0000 0.01901(12) Uani 1 2 d S . .
Co2 Co 0.83928(3) 1.028768(13) 1.18871(3) 0.02232(10) Uani 1 1 d . . .
O1 O 0.84893(15) 0.98500(7) 1.05640(12) 0.0225(4) Uani 1 1 d . A .
O2 O 0.68890(16) 1.01458(7) 1.08021(14) 0.0323(5) Uani 1 1 d . A .
O3 O 0.07939(16) 0.99077(8) 0.14193(13) 0.0310(5) Uani 1 1 d . . .
O4 O -0.00862(17) 1.01498(8) 0.26567(14) 0.0346(5) Uani 1 1 d . . .
O5 O 0.51942(17) 0.57799(7) 0.49058(15) 0.0308(5) Uani 1 1 d . . .
O6 O 0.62177(17) 0.59761(7) 0.37351(14) 0.0317(5) Uani 1 1 d . . .
C1 C 0.7459(2) 0.98943(10) 1.0286(2) 0.0241(6) Uani 1 1 d . . .
C2 C 0.6937(2) 0.96351(9) 0.93512(19) 0.0227(6) Uani 1 1 d . A .
C3 C 0.5839(2) 0.97263(10) 0.89764(19) 0.0266(6) Uani 1 1 d . . .
H3 H 0.5413 0.9940 0.9335 0.032 Uiso 1 1 calc R A .
C4 C 0.5361(2) 0.95099(10) 0.8089(2) 0.0272(6) Uani 1 1 d . A .
H4 H 0.4611 0.9576 0.7844 0.033 Uiso 1 1 calc R . .
C5 C 0.5975(2) 0.91950(9) 0.75512(19) 0.0233(6) Uani 1 1 d . . .
C6 C 0.7065(2) 0.90981(10) 0.7937(2) 0.0253(6) Uani 1 1 d . A .
H6 H 0.7492 0.8883 0.7582 0.030 Uiso 1 1 calc R . .
C7 C 0.7538(2) 0.93103(10) 0.88334(19) 0.0245(6) Uani 1 1 d . . .
H7 H 0.8278 0.9232 0.9094 0.029 Uiso 1 1 calc R A .
C8 C 0.0713(2) 0.99586(10) 0.23093(19) 0.0247(6) Uani 1 1 d . . .
C9 C 0.1655(2) 0.97492(10) 0.30372(19) 0.0248(6) Uani 1 1 d . . .
C10 C 0.1664(3) 0.97781(11) 0.4052(2) 0.0331(7) Uani 1 1 d . . .
H10 H 0.1085 0.9951 0.4302 0.040 Uiso 1 1 calc R . .
C11 C 0.2505(3) 0.95591(11) 0.4705(2) 0.0311(7) Uani 1 1 d . . .
H11 H 0.2500 0.9585 0.5398 0.037 Uiso 1 1 calc R . .
C12 C 0.3359(2) 0.93012(10) 0.43576(19) 0.0253(6) Uani 1 1 d . . .
C13 C 0.3355(2) 0.92836(11) 0.3337(2) 0.0307(7) Uani 1 1 d . . .
H13 H 0.3937 0.9115 0.3084 0.037 Uiso 1 1 calc R . .
C14 C 0.2520(2) 0.95076(11) 0.2690(2) 0.0301(6) Uani 1 1 d . . .
H14 H 0.2539 0.9496 0.1998 0.036 Uiso 1 1 calc R . .
C15 C 0.5688(2) 0.60843(10) 0.44222(19) 0.0233(6) Uani 1 1 d . . .
C16 C 0.5627(2) 0.66474(10) 0.4703(2) 0.0256(6) Uani 1 1 d . . .
C17 C 0.5745(2) 0.70342(10) 0.4026(2) 0.0280(6) Uani 1 1 d . . .
H17 H 0.5901 0.6947 0.3387 0.034 Uiso 1 1 calc R . .
C18 C 0.5636(2) 0.75473(10) 0.4274(2) 0.0284(6) Uani 1 1 d . . .
H18 H 0.5694 0.7808 0.3796 0.034 Uiso 1 1 calc R . .
C19 C 0.5443(2) 0.76857(10) 0.5220(2) 0.0246(6) Uani 1 1 d . . .
C20 C 0.5352(2) 0.72949(10) 0.5905(2) 0.0292(6) Uani 1 1 d . . .
H20 H 0.5235 0.7381 0.6556 0.035 Uiso 1 1 calc R . .
C21 C 0.5431(3) 0.67800(10) 0.5642(2) 0.0288(6) Uani 1 1 d . . .
H21 H 0.5349 0.6517 0.6109 0.035 Uiso 1 1 calc R . .
C22 C 0.5463(2) 0.89615(10) 0.65958(19) 0.0241(6) Uani 1 1 d . A .
C23 C 0.4696(2) 0.92351(10) 0.59422(19) 0.0243(6) Uani 1 1 d . . .
H23 H 0.4501 0.9574 0.6111 0.029 Uiso 1 1 calc R A .
C24 C 0.4208(2) 0.90231(10) 0.50464(19) 0.0246(6) Uani 1 1 d . A .
C25 C 0.4508(2) 0.85255(10) 0.48116(19) 0.0250(6) Uani 1 1 d . . .
H25 H 0.4204 0.8382 0.4191 0.030 Uiso 1 1 calc R A .
C26 C 0.5240(2) 0.82335(10) 0.54615(19) 0.0236(6) Uani 1 1 d . A .
C27 C 0.5720(2) 0.84575(10) 0.63543(19) 0.0240(6) Uani 1 1 d . . .
H27 H 0.6228 0.8264 0.6803 0.029 Uiso 1 1 calc R A .
O7 O 0.77895(18) 0.96853(8) 1.26893(16) 0.0394(5) Uani 1 1 d . A .
N1 N 0.7663(2) 0.89885(10) 1.3624(2) 0.0460(7) Uani 1 1 d . A .
C28 C 0.8080(3) 0.92374(12) 1.2911(2) 0.0385(7) Uani 1 1 d . . .
C29 C 0.8889(4) 0.89624(14) 1.2384(3) 0.0665(12) Uani 1 1 d . A .
H29A H 0.9029 0.9168 1.1815 0.100 Uiso 1 1 calc R . .
H29B H 0.8591 0.8626 1.2154 0.100 Uiso 1 1 calc R . .
H27C H 0.9577 0.8913 1.2838 0.100 Uiso 1 1 calc R . .
C30 C 0.6817(4) 0.92300(15) 1.4096(3) 0.0641(12) Uani 1 1 d . . .
H30A H 0.7091 0.9282 1.4800 0.096 Uiso 1 1 calc R A .
H30B H 0.6168 0.9008 1.4024 0.096 Uiso 1 1 calc R . .
H30C H 0.6621 0.9563 1.3782 0.096 Uiso 1 1 calc R . .
C31 C 0.7942(4) 0.84575(15) 1.3919(4) 0.0800(15) Uani 1 1 d . . .
H31A H 0.7469 0.8220 1.3488 0.120 Uiso 1 1 calc R A .
H31B H 0.7832 0.8405 1.4607 0.120 Uiso 1 1 calc R . .
H31C H 0.8710 0.8391 1.3860 0.120 Uiso 1 1 calc R . .
O8 O 0.77995(19) 1.07782(8) 1.28844(15) 0.0383(5) Uani 0.783(11) 1 d P A 1
N2 N 0.7731(4) 1.16408(15) 1.3126(3) 0.0546(19) Uani 0.783(11) 1 d P A 1
C32 C 0.8207(6) 1.1189(2) 1.3245(4) 0.0451(16) Uani 0.783(11) 1 d P A 1
C33 C 0.9350(10) 1.1166(5) 1.3915(8) 0.075(3) Uani 0.783(11) 1 d P A 1
H33A H 0.9602 1.0866 1.3910 0.113 Uiso 0.783(11) 1 calc PR A 1
H33B H 0.9264 1.1261 1.4578 0.113 Uiso 0.783(11) 1 d PR A 1
H33C H 0.9841 1.1404 1.3669 0.113 Uiso 0.783(11) 1 d PR A 1
C34 C 0.6740(8) 1.1670(3) 1.2453(7) 0.065(2) Uani 0.783(11) 1 d P A 1
H34A H 0.6630 1.1389 1.2149 0.098 Uiso 0.783(11) 1 calc PR A 1
H34B H 0.6773 1.1944 1.1986 0.098 Uiso 0.783(11) 1 d PR A 1
H34C H 0.6153 1.1734 1.2823 0.098 Uiso 0.783(11) 1 d PR A 1
C35 C 0.8082(8) 1.2120(3) 1.3602(7) 0.083(3) Uani 0.783(11) 1 d P A 1
H35A H 0.7577 1.2239 1.3883 0.124 Uiso 0.783(11) 1 calc PR A 1
H35B H 0.8255 1.2357 1.3110 0.124 Uiso 0.783(11) 1 d PR A 1
H35C H 0.8725 1.2058 1.4079 0.124 Uiso 0.783(11) 1 d PR A 1
O82 O 0.77995(19) 1.07782(8) 1.28844(15) 0.0383(5) Uani 0.217(11) 1 d P A 2
N22 N 0.8546(16) 1.1464(7) 1.3607(13) 0.054(6) Uani 0.217(11) 1 d PU A 2
C322 C 0.7695(18) 1.1228(9) 1.2967(17) 0.039(6) Uani 0.217(11) 1 d PU A 2
C332 C 0.673(3) 1.1473(12) 1.220(3) 0.080(10) Uani 0.217(11) 1 d PU A 2
H33D H 0.6997 1.1654 1.1785 0.120 Uiso 0.217(11) 1 calc PR A 2
H33E H 0.6361 1.1705 1.2584 0.120 Uiso 0.217(11) 1 d PR A 2
H33F H 0.6200 1.1252 1.1818 0.120 Uiso 0.217(11) 1 d PR A 2
C342 C 0.936(6) 1.125(3) 1.413(4) 0.16(3) Uani 0.217(11) 1 d PU A 2
H34D H 0.9141 1.1044 1.4528 0.240 Uiso 0.217(11) 1 calc PR A 2
H34E H 0.9909 1.1474 1.4472 0.240 Uiso 0.217(11) 1 d PR A 2
H34F H 0.9672 1.1059 1.3632 0.240 Uiso 0.217(11) 1 d PR A 2
C352 C 0.866(3) 1.1998(14) 1.387(3) 0.111(13) Uani 0.217(11) 1 d PU A 2
H35D H 0.9023 1.2148 1.3480 0.167 Uiso 0.217(11) 1 calc PR A 2
H35E H 0.8961 1.2052 1.4551 0.167 Uiso 0.217(11) 1 d PR A 2
H35F H 0.7905 1.2101 1.3758 0.167 Uiso 0.217(11) 1 d PR A 2
O1S O 0.4961(3) 0.27386(15) 0.1307(3) 0.1063(13) Uani 0.69(2) 1 d P B 1
N1S N 0.3403(6) 0.2277(3) 0.0998(5) 0.048(2) Uani 0.69(2) 1 d P B 1
C1S C 0.3965(10) 0.2711(4) 0.1311(5) 0.055(3) Uani 0.69(2) 1 d P B 1
C2S C 0.3267(4) 0.31391(17) 0.1665(3) 0.0784(14) Uani 0.69(2) 1 d P B 1
H2S1 H 0.3679 0.3368 0.1952 0.118 Uiso 0.69(2) 1 calc PR B 1
H2S2 H 0.2819 0.3002 0.2119 0.118 Uiso 0.69(2) 1 d PR B 1
H2S3 H 0.2807 0.3288 0.1107 0.118 Uiso 0.69(2) 1 d PR B 1
C3S C 0.4076(4) 0.18783(16) 0.0599(3) 0.0754(14) Uani 0.69(2) 1 d P B 1
H3S1 H 0.4732 0.1977 0.0664 0.113 Uiso 0.69(2) 1 calc PR B 1
H3S2 H 0.3804 0.1824 -0.0089 0.113 Uiso 0.69(2) 1 d PR B 1
H3S3 H 0.4031 0.1562 0.0955 0.113 Uiso 0.69(2) 1 d PR B 1
C4S C 0.2247(4) 0.22332(18) 0.1012(4) 0.0887(16) Uani 0.69(2) 1 d P B 1
H4S1 H 0.2122 0.2268 0.1595 0.133 Uiso 0.69(2) 1 calc PR B 1
H4S2 H 0.1996 0.1901 0.0766 0.133 Uiso 0.69(2) 1 d PR B 1
H4S3 H 0.1867 0.2497 0.0602 0.133 Uiso 0.69(2) 1 d PR B 1
O12S O 0.4961(3) 0.27386(15) 0.1307(3) 0.1063(13) Uani 0.31(2) 1 d P B 2
N12S N 0.3303(18) 0.2590(7) 0.1360(11) 0.053(6) Uani 0.31(2) 1 d P B 2
C12S C 0.417(3) 0.2405(9) 0.1095(14) 0.067(8) Uani 0.31(2) 1 d P B 2
C22S C 0.4076(4) 0.18783(16) 0.0599(3) 0.0754(14) Uani 0.31(2) 1 d P B 2
H22A H 0.4662 0.1811 0.0383 0.113 Uiso 0.31(2) 1 calc PR B 2
H22B H 0.3453 0.1878 0.0056 0.113 Uiso 0.31(2) 1 d PR B 2
H22C H 0.3913 0.1617 0.1068 0.113 Uiso 0.31(2) 1 d PR B 2
C32S C 0.3267(4) 0.31391(17) 0.1665(3) 0.0784(14) Uani 0.31(2) 1 d P B 2
H32A H 0.3905 0.3240 0.1884 0.118 Uiso 0.31(2) 1 calc PR B 2
H32B H 0.2797 0.3175 0.2173 0.118 Uiso 0.31(2) 1 d PR B 2
H32C H 0.2950 0.3338 0.1098 0.118 Uiso 0.31(2) 1 d PR B 2
C42S C 0.2247(4) 0.22332(18) 0.1012(4) 0.0887(16) Uani 0.31(2) 1 d P B 2
H42A H 0.2097 0.2239 0.0392 0.133 Uiso 0.31(2) 1 calc PR B 2
H42B H 0.1597 0.2352 0.1283 0.133 Uiso 0.31(2) 1 d PR B 2
H42C H 0.2379 0.1880 0.1231 0.133 Uiso 0.31(2) 1 d PR B 2
O2S O 0.4445(9) 0.1887(4) 0.7863(5) 0.080(3) Uani 0.526(16) 1 d P C 1
N2S N 0.5869(8) 0.1633(5) 0.8882(7) 0.068(3) Uani 0.526(16) 1 d P C 1
C5S C 0.4955(13) 0.1544(5) 0.8418(9) 0.085(4) Uani 0.526(16) 1 d P C 1
C6S C 0.455(2) 0.1018(7) 0.8595(16) 0.078(7) Uani 0.526(16) 1 d P C 1
H6S1 H 0.3865 0.1014 0.8479 0.117 Uiso 0.526(16) 1 calc PR C 1
H6S2 H 0.4791 0.0927 0.9275 0.117 Uiso 0.526(16) 1 d PR C 1
H6S3 H 0.4838 0.0773 0.8173 0.117 Uiso 0.526(16) 1 d PR C 1
C7S C 0.626(4) 0.2228(17) 0.884(3) 0.137(16) Uani 0.526(16) 1 d P C 1
H7S1 H 0.5895 0.2373 0.8340 0.205 Uiso 0.526(16) 1 calc PR C 1
H7S2 H 0.7020 0.2234 0.8772 0.205 Uiso 0.526(16) 1 d PR C 1
H7S3 H 0.6147 0.2412 0.9422 0.205 Uiso 0.526(16) 1 d PR C 1
C8S C 0.650(2) 0.1242(9) 0.9536(17) 0.114(10) Uani 0.526(16) 1 d PU C 1
H8S1 H 0.6120 0.0976 0.9556 0.171 Uiso 0.526(16) 1 calc PR C 1
H8S2 H 0.6731 0.1364 1.0198 0.171 Uiso 0.526(16) 1 d PR C 1
H8S3 H 0.7137 0.1159 0.9238 0.171 Uiso 0.526(16) 1 d PR C 1
O22S O 0.4907(12) 0.2069(5) 0.7931(10) 0.107(4) Uani 0.474(16) 1 d PU C 2
N22S N 0.5545(8) 0.1393(3) 0.8901(6) 0.039(3) Uani 0.474(16) 1 d PU C 2
C52S C 0.5555(9) 0.1898(4) 0.8542(6) 0.043(3) Uani 0.474(16) 1 d P C 2
C62S C 0.650(4) 0.2225(16) 0.899(2) 0.076(6) Uani 0.474(16) 1 d P C 2
H62A H 0.6455 0.2517 0.8719 0.113 Uiso 0.474(16) 1 calc PR C 2
H62B H 0.7196 0.2078 0.8901 0.113 Uiso 0.474(16) 1 d PR C 2
H62C H 0.6481 0.2271 0.9682 0.113 Uiso 0.474(16) 1 d PR C 2
C72S C 0.464(2) 0.1058(11) 0.8502(17) 0.085(9) Uani 0.474(16) 1 d P C 2
H72A H 0.4238 0.1209 0.8035 0.127 Uiso 0.474(16) 1 calc PR C 2
H72B H 0.4227 0.0984 0.9028 0.127 Uiso 0.474(16) 1 d PR C 2
H72C H 0.4922 0.0744 0.8274 0.127 Uiso 0.474(16) 1 d PR C 2
C82S C 0.645(2) 0.1248(7) 0.9682(16) 0.075(7) Uani 0.474(16) 1 d P C 2
H82A H 0.6892 0.1055 0.9442 0.113 Uiso 0.474(16) 1 calc PR C 2
H82B H 0.6137 0.1061 1.0176 0.113 Uiso 0.474(16) 1 d PR C 2
H82C H 0.6844 0.1542 0.9981 0.113 Uiso 0.474(16) 1 d PR C 2

loop_
_atom_site_aniso_label
_atom_site_aniso_U_11
_atom_site_aniso_U_22
_atom_site_aniso_U_33
_atom_site_aniso_U_23
_atom_site_aniso_U_13
_atom_site_aniso_U_12
Co1 0.0211(3) 0.0187(2) 0.0160(2) 0.0005(2) -0.0009(2) 0.0011(2)
Co2 0.0239(2) 0.02304(18) 0.01943(18) 0.00009(15) 0.00133(14) 0.00004(15)
O1 0.0178(10) 0.0280(9) 0.0211(9) -0.0008(7) 0.0009(8) -0.0027(7)
O2 0.0265(12) 0.0410(11) 0.0278(10) -0.0124(9) -0.0010(9) 0.0021(9)
O3 0.0260(11) 0.0459(12) 0.0188(9) 0.0059(8) -0.0039(8) -0.0012(9)
O4 0.0311(12) 0.0456(12) 0.0244(10) 0.0004(9) -0.0041(9) 0.0101(9)
O5 0.0344(13) 0.0213(9) 0.0386(11) -0.0026(9) 0.0118(10) -0.0033(8)
O6 0.0415(13) 0.0240(10) 0.0313(11) -0.0029(8) 0.0107(10) 0.0009(9)
C1 0.0217(16) 0.0239(13) 0.0253(13) 0.0006(11) -0.0011(12) -0.0026(11)
C2 0.0233(15) 0.0219(13) 0.0219(13) -0.0009(11) -0.0001(11) -0.0035(11)
C3 0.0242(15) 0.0307(14) 0.0245(13) -0.0036(12) 0.0031(12) 0.0031(12)
C4 0.0222(16) 0.0291(14) 0.0278(14) 0.0009(12) -0.0039(12) 0.0024(12)
C5 0.0249(16) 0.0206(12) 0.0233(13) 0.0002(11) 0.0006(11) -0.0027(11)
C6 0.0233(16) 0.0243(13) 0.0271(14) -0.0036(11) 0.0004(12) 0.0031(11)
C7 0.0195(15) 0.0254(13) 0.0267(14) -0.0001(11) -0.0030(11) 0.0002(11)
C8 0.0255(16) 0.0265(13) 0.0204(13) 0.0043(11) -0.0017(11) -0.0044(12)
C9 0.0245(15) 0.0264(13) 0.0205(12) 0.0021(11) -0.0058(11) -0.0011(12)
C10 0.0319(18) 0.0392(16) 0.0265(14) 0.0010(13) -0.0011(13) 0.0096(13)
C11 0.0373(18) 0.0347(15) 0.0194(13) 0.0002(12) -0.0018(12) 0.0071(13)
C12 0.0267(16) 0.0225(13) 0.0241(13) -0.0011(11) -0.0042(12) -0.0015(11)
C13 0.0269(17) 0.0396(16) 0.0252(14) 0.0003(13) 0.0024(12) 0.0097(13)
C14 0.0346(18) 0.0364(15) 0.0181(13) 0.0035(12) 0.0006(12) 0.0013(13)
C15 0.0214(15) 0.0228(13) 0.0242(13) 0.0013(11) -0.0008(12) -0.0015(11)
C16 0.0256(16) 0.0217(13) 0.0296(15) -0.0020(11) 0.0043(12) -0.0014(11)
C17 0.0338(17) 0.0248(13) 0.0260(14) -0.0022(11) 0.0066(13) -0.0011(12)
C18 0.0335(18) 0.0232(13) 0.0279(15) 0.0027(12) 0.0026(13) -0.0023(12)
C19 0.0229(15) 0.0222(13) 0.0269(14) -0.0013(11) -0.0016(12) -0.0004(11)
C20 0.0384(18) 0.0264(14) 0.0226(14) -0.0015(11) 0.0039(13) -0.0005(12)
C21 0.0372(18) 0.0241(13) 0.0254(14) 0.0028(12) 0.0056(13) -0.0011(12)
C22 0.0241(16) 0.0250(13) 0.0217(13) 0.0011(11) -0.0014(11) -0.0005(11)
C23 0.0262(16) 0.0217(13) 0.0239(13) -0.0022(11) 0.0002(12) 0.0040(11)
C24 0.0244(16) 0.0258(13) 0.0223(13) 0.0021(11) -0.0010(12) 0.0003(11)
C25 0.0294(16) 0.0232(13) 0.0204(13) -0.0024(11) -0.0029(12) -0.0035(11)
C26 0.0250(16) 0.0213(12) 0.0239(13) -0.0002(11) 0.0012(12) 0.0010(11)
C27 0.0228(15) 0.0239(13) 0.0229(13) 0.0011(11) -0.0037(11) 0.0025(11)
O7 0.0421(14) 0.0326(11) 0.0451(13) 0.0070(10) 0.0123(11) -0.0030(10)
N1 0.0453(19) 0.0421(15) 0.0513(17) 0.0160(14) 0.0098(15) -0.0056(13)
C28 0.039(2) 0.0351(16) 0.0414(18) 0.0079(15) 0.0063(15) -0.0053(14)
C29 0.072(3) 0.045(2) 0.093(3) 0.024(2) 0.044(3) 0.015(2)
C30 0.077(3) 0.056(2) 0.067(3) 0.005(2) 0.037(2) -0.010(2)
C31 0.071(3) 0.060(3) 0.114(4) 0.049(3) 0.030(3) 0.010(2)
O8 0.0462(15) 0.0373(12) 0.0347(12) -0.0073(10) 0.0169(11) -0.0039(10)
N2 0.073(4) 0.038(3) 0.060(3) -0.014(2) 0.033(3) -0.007(2)
C32 0.059(5) 0.039(3) 0.043(3) -0.011(3) 0.024(3) -0.007(3)
C33 0.077(6) 0.086(5) 0.061(4) -0.028(4) 0.004(4) -0.024(4)
C34 0.066(5) 0.057(4) 0.077(5) -0.013(4) 0.026(4) -0.006(4)
C35 0.117(7) 0.043(3) 0.091(6) -0.034(4) 0.025(5) -0.012(4)
O82 0.0462(15) 0.0373(12) 0.0347(12) -0.0073(10) 0.0169(11) -0.0039(10)
N22 0.054(6) 0.054(6) 0.054(6) -0.0004(10) 0.0081(13) -0.0004(10)
C322 0.034(9) 0.040(9) 0.045(9) -0.001(7) 0.015(7) 0.005(7)
C332 0.068(15) 0.081(17) 0.096(18) 0.004(14) 0.031(13) 0.013(14)
C342 0.15(3) 0.16(3) 0.16(3) -0.007(19) 0.009(19) -0.018(19)
C352 0.13(2) 0.089(17) 0.106(18) -0.048(14) -0.008(16) -0.022(15)
O1S 0.050(2) 0.092(3) 0.172(4) 0.000(3) 0.003(2) -0.0151(19)
N1S 0.034(4) 0.051(4) 0.058(3) 0.008(3) 0.008(3) 0.003(3)
C1S 0.040(6) 0.065(6) 0.058(4) 0.000(4) -0.003(3) -0.003(4)
C2S 0.076(3) 0.071(3) 0.080(3) -0.014(2) -0.016(3) 0.019(2)
C3S 0.098(4) 0.054(2) 0.082(3) 0.012(2) 0.040(3) 0.016(2)
C4S 0.046(3) 0.080(3) 0.137(5) 0.029(3) 0.004(3) 0.001(2)
O12S 0.050(2) 0.092(3) 0.172(4) 0.000(3) 0.003(2) -0.0151(19)
N12S 0.049(11) 0.051(10) 0.051(8) 0.010(7) -0.014(7) 0.012(7)
C12S 0.09(2) 0.044(10) 0.068(10) 0.006(8) 0.019(11) 0.019(11)
C22S 0.098(4) 0.054(2) 0.082(3) 0.012(2) 0.040(3) 0.016(2)
C32S 0.076(3) 0.071(3) 0.080(3) -0.014(2) -0.016(3) 0.019(2)
C42S 0.046(3) 0.080(3) 0.137(5) 0.029(3) 0.004(3) 0.001(2)
O2S 0.095(7) 0.090(6) 0.047(4) 0.041(4) -0.013(4) 0.033(5)
N2S 0.047(6) 0.086(9) 0.071(6) 0.003(6) 0.010(4) 0.008(5)
C5S 0.109(11) 0.086(9) 0.070(7) 0.003(7) 0.042(8) 0.005(9)
C6S 0.091(14) 0.041(7) 0.090(13) 0.003(8) -0.024(10) 0.002(7)
C7S 0.10(3) 0.103(18) 0.22(4) 0.01(2) 0.07(2) -0.031(17)
C8S 0.091(16) 0.156(17) 0.075(10) -0.047(10) -0.053(10) 0.056(12)
O22S 0.108(5) 0.107(5) 0.104(5) 0.004(2) 0.013(2) 0.000(2)
N22S 0.039(3) 0.039(3) 0.039(3) 0.0006(10) 0.0051(11) 0.0003(10)
C52S 0.052(6) 0.050(6) 0.026(4) 0.024(4) 0.006(4) 0.016(5)
C62S 0.062(12) 0.078(13) 0.092(11) 0.029(9) 0.029(8) -0.002(9)
C72S 0.087(16) 0.12(2) 0.053(9) -0.034(10) 0.034(10) -0.014(13)
C82S 0.094(16) 0.055(8) 0.076(11) 0.028(8) 0.015(10) 0.042(8)

loop_
_atom_type_symbol
_atom_type_description
_atom_type_scat_dispersion_real
_atom_type_scat_dispersion_imag
_atom_type_scat_source
C C 0.0033 0.0016 'International Tables Vol C Tables 4.2.6.8 and 6.1.1.4'
H H 0.0000 0.0000 'International Tables Vol C Tables 4.2.6.8 and 6.1.1.4'
N N 0.0061 0.0033 'International Tables Vol C Tables 4.2.6.8 and 6.1.1.4'
O O 0.0106 0.0060 'International Tables Vol C Tables 4.2.6.8 and 6.1.1.4'
Co Co 0.3494 0.9721 'International Tables Vol C Tables 4.2.6.8 and 6.1.1.4'

loop_
_geom_angle_atom_site_label_1
_geom_angle_atom_site_label_2
_geom_angle_atom_site_label_3
_geom_angle
_geom_angle_site_symmetry_1
_geom_angle_site_symmetry_3
O5 Co1 O5 179.998(1) 4_676 2_656
O5 Co1 O3 84.28(8) 4_676 1_656
O5 Co1 O3 95.73(8) 2_656 1_656
O5 Co1 O3 95.73(8) 4_676 3_676
O5 Co1 O3 84.27(8) 2_656 3_676
O3 Co1 O3 179.997(2) 1_656 3_676
O5 Co1 O1 92.30(7) 4_676 3_777
O5 Co1 O1 87.70(7) 2_656 3_777
O3 Co1 O1 92.60(8) 1_656 3_777
O3 Co1 O1 87.40(8) 3_676 3_777
O5 Co1 O1 87.70(7) 4_676 .
O5 Co1 O1 92.30(7) 2_656 .
O3 Co1 O1 87.40(8) 1_656 .
O3 Co1 O1 92.60(8) 3_676 .
O1 Co1 O1 180.0 3_777 .
O4 Co2 O6 96.34(9) 1_656 2_656
O4 Co2 O8 99.09(9) 1_656 .
O6 Co2 O8 82.40(8) 2_656 .
O4 Co2 O7 88.39(9) 1_656 .
O6 Co2 O7 167.77(8) 2_656 .
O8 Co2 O7 85.72(8) . .
O4 Co2 O1 100.13(8) 1_656 .
O6 Co2 O1 93.68(7) 2_656 .
O8 Co2 O1 160.70(8) . .
O7 Co2 O1 96.59(8) . .
O4 Co2 O2 157.61(8) 1_656 .
O6 Co2 O2 95.26(8) 2_656 .
O8 Co2 O2 101.38(8) . .
O7 Co2 O2 84.21(8) . .
O1 Co2 O2 60.01(7) . .
C1 O1 Co2 91.27(15) . .
C1 O1 Co1 138.86(17) . .
Co2 O1 Co1 111.49(8) . .
C1 O2 Co2 88.79(17) . .
C8 O3 Co1 144.7(2) . 1_454
C8 O4 Co2 125.93(17) . 1_454
C15 O5 Co1 137.05(18) . 2_646
C15 O6 Co2 132.97(17) . 2_646
O2 C1 O1 119.9(2) . .
O2 C1 C2 120.6(2) . .
O1 C1 C2 119.5(2) . .
C7 C2 C3 118.8(2) . .
C7 C2 C1 121.0(2) . .
C3 C2 C1 120.2(2) . .
C4 C3 C2 120.9(3) . .
C3 C4 C5 120.4(3) . .
C6 C5 C4 118.5(2) . .
C6 C5 C22 121.0(2) . .
C4 C5 C22 120.5(2) . .
C7 C6 C5 121.0(3) . .
C2 C7 C6 120.4(3) . .
O3 C8 O4 126.6(3) . .
O3 C8 C9 115.9(3) . .
O4 C8 C9 117.5(2) . .
C14 C9 C10 118.6(3) . .
C14 C9 C8 119.6(2) . .
C10 C9 C8 121.8(3) . .
C11 C10 C9 120.9(3) . .
C10 C11 C12 120.6(3) . .
C11 C12 C13 118.0(3) . .
C11 C12 C24 121.0(2) . .
C13 C12 C24 120.8(3) . .
C14 C13 C12 121.0(3) . .
C13 C14 C9 120.7(3) . .
O5 C15 O6 127.4(2) . .
O5 C15 C16 115.5(2) . .
O6 C15 C16 117.1(2) . .
C21 C16 C17 119.3(2) . .
C21 C16 C15 119.7(2) . .
C17 C16 C15 121.0(2) . .
C18 C17 C16 120.5(3) . .
C17 C18 C19 120.7(3) . .
C18 C19 C20 118.5(2) . .
C18 C19 C26 120.6(2) . .
C20 C19 C26 120.7(2) . .
C21 C20 C19 120.5(3) . .
C16 C21 C20 120.5(3) . .
C23 C22 C27 118.8(2) . .
C23 C22 C5 120.7(2) . .
C27 C22 C5 120.5(2) . .
C24 C23 C22 121.5(2) . .
C23 C24 C25 118.3(2) . .
C23 C24 C12 122.3(2) . .
C25 C24 C12 119.4(2) . .
C26 C25 C24 121.8(2) . .
C25 C26 C27 118.5(2) . .
C25 C26 C19 119.6(2) . .
C27 C26 C19 121.8(2) . .
C22 C27 C26 120.9(2) . .
C28 O7 Co2 135.2(2) . .
C28 N1 C30 119.9(3) . .
C28 N1 C31 123.8(3) . .
C30 N1 C31 116.1(3) . .
O7 C28 N1 120.2(3) . .
O7 C28 C29 121.2(3) . .
N1 C28 C29 118.7(3) . .
C32 O8 Co2 128.4(3) . .
C32 N2 C34 117.0(5) . .
C32 N2 C35 128.3(6) . .
C34 N2 C35 114.7(6) . .
O8 C32 N2 124.8(7) . .
O8 C32 C33 118.2(7) . .
N2 C32 C33 117.0(7) . .
C342 N22 C322 128(3) . .
C342 N22 C352 104(4) . .
C322 N22 C352 128(2) . .
N22 C322 C332 131(2) . .
C1S N1S C4S 121.5(10) . .
C1S N1S C3S 114.1(10) . .
C4S N1S C3S 124.4(7) . .
O1S C1S N1S 120.5(11) . .
O1S C1S C2S 124.8(8) . .
N1S C1S C2S 114.7(10) . .
C5S N2S C8S 122.5(17) . .
C5S N2S C7S 114(2) . .
C8S N2S C7S 123(2) . .
N2S C5S O2S 120.5(15) . .
N2S C5S C6S 113.1(17) . .
O2S C5S C6S 126.4(15) . .
C52S N22S C72S 118.3(14) . .
C52S N22S C82S 116.6(12) . .
C72S N22S C82S 125.1(15) . .
O22S C52S N22S 124.9(12) . .
O22S C52S C62S 119.3(15) . .
N22S C52S C62S 115.8(15) . .

loop_
_geom_bond_atom_site_label_1
_geom_bond_atom_site_label_2
_geom_bond_distance
_geom_bond_site_symmetry_2
Co1 O5 2.0450(18) 4_676
Co1 O5 2.0451(18) 2_656
Co1 O3 2.0493(19) 1_656
Co1 O3 2.0494(19) 3_676
Co1 O1 2.1590(18) 3_777
Co1 O1 2.1591(18) .
Co2 O4 2.038(2) 1_656
Co2 O6 2.0673(19) 2_656
Co2 O8 2.079(2) .
Co2 O7 2.110(2) .
Co2 O1 2.1547(17) .
Co2 O2 2.222(2) .
O1 C1 1.275(3) .
O2 C1 1.254(3) .
O3 C8 1.243(3) .
O3 Co1 2.0494(19) 1_454
O4 C8 1.260(3) .
O4 Co2 2.038(2) 1_454
O5 C15 1.247(3) .
O5 Co1 2.0451(18) 2_646
O6 C15 1.256(3) .
O6 Co2 2.0673(19) 2_646
C1 C2 1.499(4) .
C2 C7 1.386(4) .
C2 C3 1.394(4) .
C3 C4 1.384(4) .
C4 C5 1.398(4) .
C5 C6 1.390(4) .
C5 C22 1.490(4) .
C6 C7 1.388(4) .
C8 C9 1.511(4) .
C9 C14 1.383(4) .
C9 C10 1.388(4) .
C10 C11 1.383(4) .
C11 C12 1.392(4) .
C12 C13 1.395(4) .
C12 C24 1.484(4) .
C13 C14 1.380(4) .
C15 C16 1.516(4) .
C16 C21 1.386(4) .
C16 C17 1.388(4) .
C17 C18 1.386(4) .
C18 C19 1.397(4) .
C19 C20 1.397(4) .
C19 C26 1.490(3) .
C20 C21 1.392(4) .
C22 C23 1.393(4) .
C22 C27 1.398(4) .
C23 C24 1.393(4) .
C24 C25 1.395(4) .
C25 C26 1.391(4) .
C26 C27 1.399(4) .
O7 C28 1.241(3) .
N1 C28 1.336(4) .
N1 C30 1.450(5) .
N1 C31 1.462(4) .
C28 C29 1.499(5) .
O8 C32 1.248(6) .
N2 C32 1.310(8) .
N2 C34 1.416(11) .
N2 C35 1.439(8) .
C32 C33 1.561(15) .
N22 C342 1.27(8) .
N22 C322 1.40(3) .
N22 C352 1.43(4) .
C322 C332 1.60(4) .
O1S C1S 1.232(12) .
N1S C1S 1.358(17) .
N1S C4S 1.434(9) .
N1S C3S 1.482(9) .
C1S C2S 1.529(12) .
N12S C12S 1.27(4) .
O2S C5S 1.272(15) .
N2S C5S 1.228(19) .
N2S C8S 1.49(2) .
N2S C7S 1.62(5) .
C5S C6S 1.49(3) .
O22S C52S 1.154(16) .
N22S C52S 1.400(14) .
N22S C72S 1.46(3) .
N22S C82S 1.47(2) .
C52S C62S 1.50(5) .
